data_2010747
loop_
_publ_author_name
'Matias, Pedro M.'
'Pessoa, Jo\~ao C.'
'Duarte, Maria Teresa'
'Madeira, Catarina'

_publ_section_title
;
 Tetrapotassium disodium decavanadate(V) decahydrate
;
_journal_issue 3
_journal_name_full 'Acta Crystallographica Section C'
_journal_page_first e75
_journal_page_last e76
_journal_paper_doi 10.1107/S0108270100001530
_journal_volume 56
_journal_year 2000
_chemical_formula_iupac 'K4 Na2 [V10 O28], 10H2 O'
_chemical_formula_moiety 'V10 O28, 2(Na), 4(K), 10(H2O)'
_chemical_formula_sum 'H20 K4 Na2 O38 V10'
_chemical_formula_weight 1339.94
_chemical_name_systematic ?
_space_group_IT_number 2
_symmetry_cell_setting triclinic
_symmetry_space_group_name_Hall '-P 1'
_symmetry_space_group_name_H-M 'P -1'
_cell_angle_alpha 69.194(5)
_cell_angle_beta 87.122(5)
_cell_angle_gamma 66.172(5)
_cell_formula_units_Z 1
_cell_length_a 8.5893(6)
_cell_length_b 10.3543(6)
_cell_length_c 10.9893(6)
_cell_measurement_reflns_used 25
_cell_measurement_temperature 293
_cell_measurement_theta_max 15.93
_cell_measurement_theta_min 14.02
_cell_volume 830.75(10)
_computing_cell_refinement 'CAD-4 Software (Enraf-Nonius, 1989)'
_computing_data_collection 'CAD-4 Software (Enraf-Nonius, 1989)'
_computing_data_reduction 'SDP (Nonius, 1985)'
_computing_molecular_graphics 'ORTEPIII (Burnett & Johnson, 1996)'
_computing_publication_material 'SHELXL97 (Sheldrick & Schneider, 1997)'
_computing_structure_refinement 'SHELXL97 (Sheldrick & Schneider, 1997)'
_computing_structure_solution 'SHELXS97 (Sheldrick, 1990)'
_diffrn_ambient_temperature 293(2)
_diffrn_measured_fraction_theta_full 1.000
_diffrn_measured_fraction_theta_max 1.000
_diffrn_measurement_device_type 'Nonius CAD-4'
_diffrn_measurement_method \w-2\q
_diffrn_radiation_monochromator graphite
_diffrn_radiation_source 'Nonius FR-591 rotating anode generator'
_diffrn_radiation_type MoK\a
_diffrn_radiation_wavelength .71069
_diffrn_reflns_av_R_equivalents .033
_diffrn_reflns_av_sigmaI/netI .0152
_diffrn_reflns_limit_h_max 0
_diffrn_reflns_limit_h_min -12
_diffrn_reflns_limit_k_max 13
_diffrn_reflns_limit_k_min -14
_diffrn_reflns_limit_l_max 15
_diffrn_reflns_limit_l_min -15
_diffrn_reflns_number 5134
_diffrn_reflns_theta_full 29.95
_diffrn_reflns_theta_max 29.95
_diffrn_reflns_theta_min 1.99
_diffrn_standards_decay_% .9
_diffrn_standards_interval_time 60
_diffrn_standards_number 3
_exptl_absorpt_coefficient_mu 3.332
_exptl_absorpt_correction_T_max .368
_exptl_absorpt_correction_T_min .252
_exptl_absorpt_correction_type '\y scan'
_exptl_absorpt_process_details '(North et al., 1968)'
_exptl_crystal_colour dark_orange
_exptl_crystal_density_diffrn 2.678
_exptl_crystal_density_method 'not measured'
_exptl_crystal_description prism
_exptl_crystal_F_000 652
_exptl_crystal_size_max .40
_exptl_crystal_size_mid .35
_exptl_crystal_size_min .30
_refine_diff_density_max 1.063
_refine_diff_density_min -1.280
_refine_ls_extinction_coef .0032(4)
_refine_ls_extinction_method SHELXL97
_refine_ls_goodness_of_fit_ref 1.098
_refine_ls_hydrogen_treatment refall
_refine_ls_matrix_type full
_refine_ls_number_parameters 284
_refine_ls_number_reflns 4832
_refine_ls_number_restraints 15
_refine_ls_restrained_S_all 1.099
_refine_ls_R_factor_all .033
_refine_ls_R_factor_gt .028
_refine_ls_shift/su_max .010
_refine_ls_shift/su_mean .000
_refine_ls_structure_factor_coef Fsqd
_refine_ls_weighting_details 'calc w = 1/[\s^2^(Fo^2^)+(0.0320P)^2^+1.1139P] where P = (Fo^2^+2Fc^2^)/3'
_refine_ls_weighting_scheme calc
_refine_ls_wR_factor_ref .074
_reflns_number_gt 4320
_reflns_number_total 4832
_reflns_threshold_expression I>2\s(I)
_cod_data_source_file qa0220.cif
_cod_data_source_block I
_cod_original_cell_volume 830.75(9)
_cod_database_code 2010747
_cod_database_fobs_code 2010747

loop_
_symmetry_equiv_pos_as_xyz
'x, y, z'
'-x, -y, -z'

loop_
_atom_site_label
_atom_site_fract_x
_atom_site_fract_y
_atom_site_fract_z
_atom_site_U_iso_or_equiv
_atom_site_adp_type
_atom_site_calc_flag
_atom_site_refinement_flags
_atom_site_occupancy
_atom_site_disorder_assembly
_atom_site_disorder_group
_atom_site_type_symbol
V1 .81086(4) .99951(4) .52006(3) .01349(7) Uani d . 1 . . V
V2 1.12315(4) .71476(4) .49940(3) .01603(8) Uani d . 1 . . V
V3 .97440(5) .70792(4) .76604(3) .01836(8) Uani d . 1 . . V
V4 .97047(4) 1.00558(4) .25469(3) .01601(8) Uani d . 1 . . V
V5 1.32986(4) .71094(4) .72355(4) .01809(8) Uani d . 1 . . V
O2 1.1596(2) .61295(18) .41017(16) .0236(3) Uani d . 1 . . O
O3 .8942(2) .6027(2) .86523(17) .0292(4) Uani d . 1 . . O
O4 1.0054(2) .90210(18) .16651(15) .0231(3) Uani d . 1 . . O
O5 1.5240(2) .61032(19) .79070(17) .0271(3) Uani d . 1 . . O
O6 .93052(17) 1.12532(15) .39354(13) .0140(3) Uani d . 1 . . O
O7 .89665(17) .88038(15) .41290(14) .0148(3) Uani d . 1 . . O
O8 .81796(17) 1.11693(15) .61964(14) .0146(3) Uani d . 1 . . O
O13 .76500(18) .86770(16) .64264(14) .0176(3) Uani d . 1 . . O
O15 .62465(18) 1.12507(17) .42806(15) .0180(3) Uani d . 1 . . O
O23 1.01890(19) .62951(16) .63169(15) .0192(3) Uani d . 1 . . O
O25 1.32989(18) .63232(16) .59548(15) .0189(3) Uani d . 1 . . O
O34 1.05651(19) 1.14232(17) .16503(14) .0191(3) Uani d . 1 . . O
O35 1.20537(19) .61595(17) .82557(15) .0203(3) Uani d . 1 . . O
O45 .74827(18) 1.13821(16) .20181(14) .0185(3) Uani d . 1 . . O
K1 1.31538(7) .28838(6) .50606(6) .03117(12) Uani d . 1 . . K
K2 1.76536(12) .31748(9) .92721(7) .0624(3) Uani d . 1 . . K
Na1 .57073(12) .83232(11) .13120(9) .0267(2) Uani d . 1 . . Na
O1W 1.2960(2) 1.0124(2) .01396(18) .0302(4) Uani d D 1 . . O
O2W .4705(2) 1.0180(2) .7446(2) .0368(4) Uani d D 1 . . O
O3W 1.1602(3) .3170(2) .7440(2) .0429(5) Uani d D 1 . . O
O4W 1.4305(3) .3230(2) .9773(2) .0427(5) Uani d D 1 . . O
O5W .5293(3) 1.3148(2) .7010(3) .0511(6) Uani d D 1 . . O
H11W 1.229(4) 1.053(4) .064(3) .047(10) Uiso d D 1 . . H
H12W 1.230(4) 1.012(5) -.042(3) .067(13) Uiso d D 1 . . H
H21W .564(3) .965(3) .719(3) .039(9) Uiso d D 1 . . H
H22W .406(4) .968(4) .753(4) .047(10) Uiso d D 1 . . H
H31W 1.103(4) .416(2) .718(4) .058(11) Uiso d D 1 . . H
H32W 1.089(4) .276(4) .749(4) .067(13) Uiso d D 1 . . H
H41W 1.347(4) .414(3) .939(4) .066(13) Uiso d D 1 . . H
H42W 1.415(6) .289(5) 1.059(2) .081(15) Uiso d D 1 . . H
H51W .615(3) 1.265(3) .667(3) .049(10) Uiso d D 1 . . H
H52W .494(4) 1.413(2) .660(3) .054(11) Uiso d D 1 . . H

loop_
_atom_site_aniso_label
_atom_site_aniso_U_11
_atom_site_aniso_U_22
_atom_site_aniso_U_33
_atom_site_aniso_U_12
_atom_site_aniso_U_13
_atom_site_aniso_U_23
V1 .01202(14) .01221(14) .01500(15) -.00463(11) .00070(11) -.00394(11)
V2 .01828(16) .01105(14) .01692(16) -.00441(12) .00011(12) -.00478(12)
V3 .01893(16) .01500(15) .01711(16) -.00706(13) .00116(12) -.00126(12)
V4 .01863(16) .01432(15) .01333(15) -.00507(12) -.00040(12) -.00486(12)
V5 .01524(15) .01448(15) .01869(16) -.00318(12) -.00345(12) -.00231(12)
O2 .0261(8) .0181(7) .0278(8) -.0067(6) .0014(6) -.0123(6)
O3 .0318(9) .0267(8) .0257(8) -.0158(7) .0056(7) -.0019(7)
O4 .0277(8) .0241(8) .0201(7) -.0099(6) .0023(6) -.0117(6)
O5 .0204(7) .0228(8) .0298(9) -.0028(6) -.0067(6) -.0064(7)
O6 .0133(6) .0118(6) .0145(6) -.0036(5) .0003(5) -.0036(5)
O7 .0144(6) .0130(6) .0168(6) -.0054(5) .0005(5) -.0053(5)
O8 .0141(6) .0130(6) .0152(6) -.0040(5) .0011(5) -.0054(5)
O13 .0166(6) .0164(6) .0183(7) -.0074(5) .0019(5) -.0040(5)
O15 .0141(6) .0178(7) .0197(7) -.0052(5) -.0003(5) -.0054(5)
O23 .0215(7) .0132(6) .0212(7) -.0073(5) .0004(5) -.0040(5)
O25 .0169(6) .0130(6) .0219(7) -.0020(5) -.0010(5) -.0054(5)
O34 .0216(7) .0183(7) .0152(6) -.0077(6) .0024(5) -.0043(5)
O35 .0211(7) .0151(6) .0179(7) -.0055(6) -.0021(5) -.0003(5)
O45 .0181(7) .0175(7) .0168(7) -.0054(5) -.0030(5) -.0045(5)
K1 .0296(3) .0270(2) .0378(3) -.0107(2) .0032(2) -.0141(2)
K2 .0668(5) .0434(4) .0374(4) .0147(3) -.0052(3) -.0130(3)
Na1 .0298(5) .0238(4) .0265(5) -.0123(4) .0018(4) -.0075(4)
O1W .0250(8) .0381(10) .0239(8) -.0100(7) .0032(7) -.0110(7)
O2W .0299(9) .0437(11) .0559(13) -.0211(9) .0183(9) -.0347(10)
O3W .0377(11) .0196(8) .0636(14) -.0086(8) -.0177(10) -.0072(9)
O4W .0594(14) .0279(10) .0266(10) -.0045(9) -.0088(9) -.0082(8)
O5W .0537(13) .0235(9) .0639(15) -.0127(9) .0389(12) -.0106(10)

loop_
_atom_type_symbol
_atom_type_description
_atom_type_scat_dispersion_real
_atom_type_scat_dispersion_imag
_atom_type_scat_source
H H .0000 .0000 'International Tables Vol C Tables 4.2.6.8 and 6.1.1.4'
O O .0106 .0060 'International Tables Vol C Tables 4.2.6.8 and 6.1.1.4'
Na Na .0362 .0249 'International Tables Vol C Tables 4.2.6.8 and 6.1.1.4'
K K .2009 .2494 'International Tables Vol C Tables 4.2.6.8 and 6.1.1.4'
V V .3005 .5294 'International Tables Vol C Tables 4.2.6.8 and 6.1.1.4'

loop_
_geom_angle_atom_site_label_1
_geom_angle_atom_site_label_2
_geom_angle_atom_site_label_3
_geom_angle_site_symmetry_1
_geom_angle_site_symmetry_3
_geom_angle
O15 V1 O13 . . 106.38(7)
O15 V1 O7 . . 98.08(7)
O13 V1 O7 . . 96.15(7)
O15 V1 O8 . . 97.10(7)
O13 V1 O8 . . 97.06(7)
O7 V1 O8 . . 156.18(6)
O15 V1 O6 . . 88.31(6)
O13 V1 O6 . . 165.31(6)
O7 V1 O6 . . 81.12(6)
O8 V1 O6 . . 81.09(6)
O15 V1 O6 . 2_776 166.79(7)
O13 V1 O6 . 2_776 86.81(6)
O7 V1 O6 . 2_776 80.82(6)
O8 V1 O6 . 2_776 80.21(6)
O6 V1 O6 . 2_776 78.51(6)
O15 V1 V5 . 2_776 39.93(5)
O13 V1 V5 . 2_776 146.31(5)
O7 V1 V5 . 2_776 90.49(4)
O8 V1 V5 . 2_776 89.44(4)
O6 V1 V5 . 2_776 48.38(4)
O6 V1 V5 2_776 2_776 126.88(4)
O15 V1 V3 . . 143.51(5)
O13 V1 V3 . . 37.14(5)
O7 V1 V3 . . 89.30(4)
O8 V1 V3 . . 89.34(4)
O6 V1 V3 . . 128.18(4)
O6 V1 V3 2_776 . 49.67(4)
V5 V1 V3 2_776 . 176.520(15)
O15 V1 K1 . 2_766 85.13(5)
O13 V1 K1 . 2_766 52.19(5)
O7 V1 K1 . 2_766 52.17(4)
O8 V1 K1 . 2_766 147.85(5)
O6 V1 K1 . 2_766 131.06(4)
O6 V1 K1 2_776 2_766 104.08(4)
V5 V1 K1 2_776 2_766 111.119(15)
V3 V1 K1 . 2_766 71.389(14)
O15 V1 K1 . 1_465 32.37(5)
O13 V1 K1 . 1_465 86.04(5)
O7 V1 K1 . 1_465 125.97(4)
O8 V1 K1 . 1_465 74.76(4)
O6 V1 K1 . 1_465 107.31(4)
O6 V1 K1 2_776 1_465 152.87(4)
V5 V1 K1 2_776 1_465 63.785(14)
V3 V1 K1 . 1_465 118.970(15)
K1 V1 K1 2_766 1_465 91.982(14)
O2 V2 O23 . . 103.34(8)
O2 V2 O25 . . 102.01(8)
O23 V2 O25 . . 95.48(7)
O2 V2 O7 . . 100.76(7)
O23 V2 O7 . . 89.93(6)
O25 V2 O7 . . 154.66(6)
O2 V2 O8 . 2_776 99.83(7)
O23 V2 O8 . 2_776 154.90(6)
O25 V2 O8 . 2_776 88.97(6)
O7 V2 O8 . 2_776 76.29(6)
O2 V2 O6 . 2_776 174.71(7)
O23 V2 O6 . 2_776 81.16(6)
O25 V2 O6 . 2_776 80.13(6)
O7 V2 O6 . 2_776 76.27(5)
O8 V2 O6 2_776 2_776 75.28(5)
O2 V2 V4 . . 90.33(6)
O23 V2 V4 . . 130.15(5)
O25 V2 V4 . . 128.60(5)
O7 V2 V4 . . 40.22(4)
O8 V2 V4 2_776 . 39.63(4)
O6 V2 V4 2_776 . 84.59(4)
O2 V2 V5 . . 135.16(6)
O23 V2 V5 . . 83.51(5)
O25 V2 V5 . . 33.37(5)
O7 V2 V5 . . 123.74(4)
O8 V2 V5 2_776 . 86.87(4)
O6 V2 V5 2_776 . 47.49(3)
V4 V2 V5 . . 119.160(15)
O2 V2 K1 . 2_766 83.13(6)
O23 V2 K1 . 2_766 50.14(5)
O25 V2 K1 . 2_766 145.01(5)
O7 V2 K1 . 2_766 49.35(4)
O8 V2 K1 2_776 2_766 124.65(4)
O6 V2 K1 2_776 2_766 97.92(4)
V4 V2 K1 . 2_766 85.470(15)
V5 V2 K1 . 2_766 128.645(16)
O2 V2 K1 . . 35.65(6)
O23 V2 K1 . . 79.34(5)
O25 V2 K1 . . 78.51(5)
O7 V2 K1 . . 126.83(4)
O8 V2 K1 2_776 . 125.71(4)
O6 V2 K1 2_776 . 149.38(4)
V4 V2 K1 . . 125.974(15)
V5 V2 K1 . . 106.688(15)
K1 V2 K1 2_766 . 87.394(14)
O3 V3 O35 . . 104.92(8)
O3 V3 O23 . . 101.60(8)
O35 V3 O23 . . 90.92(7)
O3 V3 O34 . 2_776 104.09(8)
O35 V3 O34 . 2_776 89.87(7)
O23 V3 O34 . 2_776 153.16(7)
O3 V3 O13 . . 100.72(8)
O35 V3 O13 . . 154.35(7)
O23 V3 O13 . . 83.21(6)
O34 V3 O13 2_776 . 84.55(6)
O3 V3 O6 . 2_776 174.76(8)
O35 V3 O6 . 2_776 80.19(6)
O23 V3 O6 . 2_776 76.91(6)
O34 V3 O6 2_776 2_776 76.81(6)
O13 V3 O6 . 2_776 74.16(5)
O3 V3 V5 . . 137.67(7)
O35 V3 V5 . . 32.79(5)
O23 V3 V5 . . 82.87(5)
O34 V3 V5 2_776 . 83.37(5)
O13 V3 V5 . . 121.56(4)
O6 V3 V5 2_776 . 47.41(3)
O3 V3 V1 . . 131.45(7)
O35 V3 V1 . . 123.61(5)
O23 V3 V1 . . 78.29(5)
O34 V3 V1 2_776 . 78.99(5)
O13 V3 V1 . . 30.74(4)
O6 V3 V1 2_776 . 43.42(3)
V5 V3 V1 . . 90.832(14)
O3 V3 V4 . 2_776 135.96(7)
O35 V3 V4 . 2_776 80.84(5)
O23 V3 V4 . 2_776 122.16(5)
O34 V3 V4 2_776 2_776 31.89(5)
O13 V3 V4 . 2_776 81.29(4)
O6 V3 V4 2_776 2_776 45.26(3)
V5 V3 V4 . 2_776 60.183(12)
V1 V3 V4 . 2_776 61.077(12)
O3 V3 K1 . 2_766 84.22(7)
O35 V3 K1 . 2_766 136.19(5)
O23 V3 K1 . 2_766 45.48(5)
O34 V3 K1 2_776 2_766 130.10(5)
O13 V3 K1 . 2_766 45.82(4)
O6 V3 K1 2_776 2_766 91.27(4)
V5 V3 K1 . 2_766 122.892(16)
V1 V3 K1 . 2_766 60.999(13)
V4 V3 K1 2_776 2_766 122.022(15)
O3 V3 K2 . 2_867 89.01(7)
O35 V3 K2 . 2_867 47.41(5)
O23 V3 K2 . 2_867 138.22(5)
O34 V3 K2 2_776 2_867 50.36(5)
O13 V3 K2 . 2_867 134.79(5)
O6 V3 K2 2_776 2_867 95.43(4)
V5 V3 K2 . 2_867 63.568(17)
V1 V3 K2 . 2_867 123.520(18)
V4 V3 K2 2_776 2_867 62.534(17)
K1 V3 K2 2_766 2_867 173.05(2)
O4 V4 O45 . . 102.88(8)
O4 V4 O34 . . 102.79(8)
O45 V4 O34 . . 94.78(7)
O4 V4 O8 . 2_776 99.48(7)
O45 V4 O8 . 2_776 155.08(6)
O34 V4 O8 . 2_776 90.84(6)
O4 V4 O7 . . 99.29(7)
O45 V4 O7 . . 89.45(6)
O34 V4 O7 . . 155.94(6)
O8 V4 O7 2_776 . 76.13(6)
O4 V4 O6 . . 174.08(7)
O45 V4 O6 . . 80.33(6)
O34 V4 O6 . . 81.75(6)
O8 V4 O6 2_776 . 76.49(5)
O7 V4 O6 . . 75.64(5)
O4 V4 V2 . . 89.18(6)
O45 V4 V2 . . 129.10(5)
O34 V4 V2 . . 130.87(5)
O8 V4 V2 2_776 . 40.03(4)
O7 V4 V2 . . 39.65(4)
O6 V4 V2 . . 84.95(4)
O4 V4 V5 . 2_776 136.49(6)
O45 V4 V5 . 2_776 33.79(5)
O34 V4 V5 . 2_776 83.45(5)
O8 V4 V5 2_776 2_776 123.68(4)
O7 V4 V5 . 2_776 87.11(4)
O6 V4 V5 . 2_776 47.21(4)
V2 V4 V5 . 2_776 119.319(15)
O4 V4 V3 . 2_776 135.80(6)
O45 V4 V3 . 2_776 84.29(5)
O34 V4 V3 . 2_776 33.10(5)
O8 V4 V3 2_776 2_776 87.34(4)
O7 V4 V3 . 2_776 124.58(4)
O6 V4 V3 . 2_776 49.00(4)
V2 V4 V3 . 2_776 120.110(14)
V5 V4 V3 2_776 2_776 59.248(12)
O4 V4 K2 . 1_464 81.14(6)
O45 V4 K2 . 1_464 50.11(5)
O34 V4 K2 . 1_464 56.52(5)
O8 V4 K2 2_776 1_464 146.06(5)
O7 V4 K2 . 1_464 137.60(4)
O6 V4 K2 . 1_464 104.64(4)
V2 V4 K2 . 1_464 169.35(2)
V5 V4 K2 2_776 1_464 66.510(16)
V3 V4 K2 2_776 1_464 70.383(19)
O5 V5 O35 . . 105.10(8)
O5 V5 O25 . . 100.58(8)
O35 V5 O25 . . 93.10(7)
O5 V5 O45 . 2_776 102.48(8)
O35 V5 O45 . 2_776 90.89(7)
O25 V5 O45 . 2_776 154.67(6)
O5 V5 O15 . 2_776 97.45(8)
O35 V5 O15 . 2_776 157.44(6)
O25 V5 O15 . 2_776 83.43(6)
O45 V5 O15 2_776 2_776 83.35(6)
O5 V5 O6 . 2_776 171.89(8)
O35 V5 O6 . 2_776 83.01(6)
O25 V5 O6 . 2_776 78.47(6)
O45 V5 O6 2_776 2_776 77.22(6)
O15 V5 O6 2_776 2_776 74.45(5)
O5 V5 V1 . 2_776 128.87(7)
O35 V5 V1 . 2_776 126.04(5)
O25 V5 V1 . 2_776 78.97(5)
O45 V5 V1 2_776 2_776 78.48(5)
O15 V5 V1 2_776 2_776 31.42(4)
O6 V5 V1 2_776 2_776 43.03(4)
O5 V5 V3 . . 138.52(7)
O35 V5 V3 . . 33.44(5)
O25 V5 V3 . . 85.31(5)
O45 V5 V3 2_776 . 84.34(5)
O15 V5 V3 2_776 . 124.03(4)
O6 V5 V3 2_776 . 49.58(4)
V1 V5 V3 2_776 . 92.608(14)
O5 V5 V2 . . 133.17(7)
O35 V5 V2 . . 82.90(5)
O25 V5 V2 . . 32.62(4)
O45 V5 V2 2_776 . 123.77(5)
O15 V5 V2 2_776 . 82.29(4)
O6 V5 V2 2_776 . 46.56(3)
V1 V5 V2 2_776 . 62.050(12)
V3 V5 V2 . . 60.950(12)
O5 V5 V4 . 2_776 134.74(6)
O35 V5 V4 . 2_776 81.62(5)
O25 V5 V4 . 2_776 124.04(5)
O45 V5 V4 2_776 2_776 32.28(4)
O15 V5 V4 2_776 2_776 81.95(4)
O6 V5 V4 2_776 2_776 45.57(3)
V1 V5 V4 2_776 2_776 61.541(12)
V3 V5 V4 . 2_776 60.568(12)
V2 V5 V4 . 2_776 91.833(14)
O5 V5 K2 . 2_867 83.31(7)
O35 V5 K2 . 2_867 52.71(5)
O25 V5 K2 . 2_867 144.80(5)
O45 V5 K2 2_776 2_867 49.52(5)
O15 V5 K2 2_776 2_867 131.13(5)
O6 V5 K2 2_776 2_867 102.16(4)
V1 V5 K2 2_776 2_867 125.554(17)
V3 V5 K2 . 2_867 70.220(19)
V2 V5 K2 . 2_867 131.09(2)
V4 V5 K2 2_776 2_867 65.206(15)
O5 V5 K1 . 2_866 63.46(7)
O35 V5 K1 . 2_866 150.57(5)
O25 V5 K1 . 2_866 64.79(5)
O45 V5 K1 2_776 2_866 117.53(5)
O15 V5 K1 2_776 2_866 44.71(4)
O6 V5 K1 2_776 2_866 109.31(4)
V1 V5 K1 2_776 2_866 71.015(14)
V3 V5 K1 . 2_866 147.784(16)
V2 V5 K1 . 2_866 86.845(14)
V4 V5 K1 2_776 2_866 126.360(16)
K2 V5 K1 2_867 2_866 141.86(2)
V2 O2 K1 . . 125.15(8)
V3 O3 K2 . 1_455 147.01(10)
V4 O4 K2 . 2_866 150.08(9)
V5 O5 K2 . . 144.90(10)
V1 O6 V1 . 2_776 101.49(6)
V1 O6 V4 . . 94.07(5)
V1 O6 V4 2_776 . 93.00(5)
V1 O6 V2 . 2_776 93.82(5)
V1 O6 V2 2_776 2_776 92.31(5)
V4 O6 V2 . 2_776 169.43(7)
V1 O6 V5 . 2_776 88.59(5)
V1 O6 V5 2_776 2_776 169.87(7)
V4 O6 V5 . 2_776 87.22(5)
V2 O6 V5 2_776 2_776 85.95(5)
V1 O6 V3 . 2_776 171.60(7)
V1 O6 V3 2_776 2_776 86.90(5)
V4 O6 V3 . 2_776 85.74(5)
V2 O6 V3 2_776 2_776 85.43(5)
V5 O6 V3 2_776 2_776 83.01(5)
V1 O7 V2 . . 107.90(7)
V1 O7 V4 . . 106.63(6)
V2 O7 V4 . . 100.13(6)
V1 O7 K1 . 2_766 96.53(5)
V2 O7 K1 . 2_766 99.38(5)
V4 O7 K1 . 2_766 143.20(6)
V1 O8 V4 . 2_776 107.47(6)
V1 O8 V2 . 2_776 107.28(7)
V4 O8 V2 2_776 2_776 100.34(6)
V1 O13 V3 . . 112.12(7)
V1 O13 K1 . 2_766 100.55(6)
V3 O13 K1 . 2_766 104.76(6)
V1 O15 V5 . 2_776 108.65(7)
V1 O15 K1 . 1_465 128.88(8)
V5 O15 K1 2_776 1_465 103.96(6)
V2 O23 V3 . . 115.68(8)
V2 O23 K1 . 2_766 101.88(6)
V3 O23 K1 . 2_766 107.70(6)
V2 O25 V5 . . 114.02(8)
V4 O34 V3 . 2_776 115.01(8)
V4 O34 K2 . 1_464 94.83(6)
V3 O34 K2 2_776 1_464 102.40(6)
V5 O35 V3 . . 113.77(8)
V5 O35 K2 . 2_867 99.20(7)
V3 O35 K2 . 2_867 106.26(7)
V4 O45 V5 . 2_776 113.94(7)
V4 O45 K2 . 1_464 101.84(6)
V5 O45 K2 2_776 1_464 101.45(6)
O15 K1 O2 1_645 . 122.38(5)
O15 K1 O7 1_645 2_766 112.26(4)
O2 K1 O7 . 2_766 119.89(5)
O15 K1 O3W 1_645 . 140.35(5)
O2 K1 O3W . . 83.44(5)
O7 K1 O3W 2_766 . 68.43(5)
O15 K1 O2W 1_645 1_645 78.18(5)
O2 K1 O2W . 1_645 142.96(5)
O7 K1 O2W 2_766 1_645 67.79(5)
O3W K1 O2W . 1_645 65.29(5)
O15 K1 O13 1_645 2_766 73.60(4)
O2 K1 O13 . 2_766 118.76(5)
O7 K1 O13 2_766 2_766 54.87(4)
O3W K1 O13 . 2_766 123.04(5)
O2W K1 O13 1_645 2_766 95.64(5)
O15 K1 O23 1_645 2_766 121.37(5)
O2 K1 O23 . 2_766 75.93(5)
O7 K1 O23 2_766 2_766 54.49(4)
O3W K1 O23 . 2_766 92.15(5)
O2W K1 O23 1_645 2_766 122.28(5)
O13 K1 O23 2_766 2_766 51.92(4)
O15 K1 O5W 1_645 1_645 86.93(5)
O2 K1 O5W . 1_645 84.96(5)
O7 K1 O5W 2_766 1_645 122.61(5)
O3W K1 O5W . 1_645 64.17(6)
O2W K1 O5W 1_645 1_645 64.26(5)
O13 K1 O5W 2_766 1_645 154.86(5)
O23 K1 O5W 2_766 1_645 151.29(5)
O15 K1 V1 1_645 2_766 84.19(3)
O2 K1 V1 . 2_766 134.01(4)
O7 K1 V1 2_766 2_766 31.29(3)
O3W K1 V1 . 2_766 98.76(4)
O2W K1 V1 1_645 2_766 73.12(4)
O13 K1 V1 2_766 2_766 27.26(3)
O23 K1 V1 2_766 2_766 58.11(3)
O5W K1 V1 1_645 2_766 137.38(4)
O15 K1 Na1 1_645 2_766 102.23(4)
O2 K1 Na1 . 2_766 105.01(4)
O7 K1 Na1 2_766 2_766 84.83(3)
O3W K1 Na1 . 2_766 38.52(4)
O2W K1 Na1 1_645 2_766 37.95(4)
O13 K1 Na1 2_766 2_766 130.67(4)
O23 K1 Na1 2_766 2_766 127.93(4)
O5W K1 Na1 1_645 2_766 37.78(4)
V1 K1 Na1 2_766 2_766 104.38(2)
O15 K1 V2 1_645 2_766 132.59(4)
O2 K1 V2 . 2_766 89.79(4)
O7 K1 V2 2_766 2_766 31.27(3)
O3W K1 V2 . 2_766 69.43(4)
O2W K1 V2 1_645 2_766 96.79(4)
O13 K1 V2 2_766 2_766 59.88(3)
O23 K1 V2 2_766 2_766 27.98(3)
O5W K1 V2 1_645 2_766 133.60(4)
V1 K1 V2 2_766 2_766 50.150(11)
Na1 K1 V2 2_766 2_766 101.17(2)
O15 K1 V5 1_645 2_866 31.33(3)
O2 K1 V5 . 2_866 91.39(4)
O7 K1 V5 2_766 2_866 135.67(3)
O3W K1 V5 . 2_866 152.08(4)
O2W K1 V5 1_645 2_866 106.79(4)
O13 K1 V5 2_766 2_866 83.43(3)
O23 K1 V5 2_766 2_866 113.24(4)
O5W K1 V5 1_645 2_866 88.09(4)
V1 K1 V5 2_766 2_866 104.390(16)
Na1 K1 V5 2_766 2_866 118.73(2)
V2 K1 V5 2_766 2_866 138.190(18)
O5 K2 O4 . 2_866 130.10(6)
O5 K2 O4W . . 72.15(6)
O4 K2 O4W 2_866 . 118.95(6)
O5 K2 O45 . 1_646 123.43(6)
O4 K2 O45 2_866 1_646 103.65(5)
O4W K2 O45 . 1_646 66.61(5)
O5 K2 O35 . 2_867 93.48(5)
O4 K2 O35 2_866 2_867 131.48(5)
O4W K2 O35 . 2_867 91.17(5)
O45 K2 O35 1_646 2_867 51.91(4)
O5 K2 O34 . 1_646 139.60(6)
O4 K2 O34 2_866 1_646 81.62(5)
O4W K2 O34 . 1_646 118.17(6)
O45 K2 O34 1_646 1_646 51.64(4)
O35 K2 O34 2_867 1_646 49.97(4)
O5 K2 O5W . 1_645 70.03(5)
O4 K2 O5W 2_866 1_645 75.39(5)
O4W K2 O5W . 1_645 60.42(6)
O45 K2 O5W 1_646 1_645 116.16(6)
O35 K2 O5W 2_867 1_645 150.03(5)
O34 K2 O5W 1_646 1_645 150.27(5)
O5 K2 O3 . 1_655 63.33(5)
O4 K2 O3 2_866 1_655 109.23(6)
O4W K2 O3 . 1_655 128.55(6)
O45 K2 O3 1_646 1_655 119.25(5)
O35 K2 O3 2_867 1_655 68.10(5)
O34 K2 O3 1_646 1_655 84.42(5)
O5W K2 O3 1_645 1_655 120.75(5)
O5 K2 V4 . 1_646 147.76(5)
O4 K2 V4 2_866 1_646 82.13(4)
O4W K2 V4 . 1_646 92.67(5)
O45 K2 V4 1_646 1_646 28.05(3)
O35 K2 V4 2_867 1_646 57.70(3)
O34 K2 V4 1_646 1_646 28.65(3)
O5W K2 V4 1_645 1_646 127.41(5)
O3 K2 V4 1_655 1_646 111.41(4)
O5 K2 V5 . 2_867 99.53(4)
O4 K2 V5 2_866 2_867 130.22(4)
O4W K2 V5 . 2_867 67.48(4)
O45 K2 V5 1_646 2_867 29.03(3)
O35 K2 V5 2_867 2_867 28.09(3)
O34 K2 V5 1_646 2_867 57.69(3)
O5W K2 V5 1_645 2_867 127.63(5)
O3 K2 V5 1_655 2_867 95.12(4)
V4 K2 V5 1_646 2_867 48.284(13)
O5 K2 Na1 . 2_766 87.78(5)
O4 K2 Na1 2_866 2_766 84.38(4)
O4W K2 Na1 . 2_766 35.44(5)
O45 K2 Na1 1_646 2_766 80.42(4)
O35 K2 Na1 2_867 2_766 122.59(4)
O34 K2 Na1 1_646 2_766 124.13(4)
O5W K2 Na1 1_645 2_766 35.77(4)
O3 K2 Na1 1_655 2_766 150.56(4)
V4 K2 Na1 1_646 2_766 95.95(3)
V5 K2 Na1 2_867 2_766 95.20(3)
O5 K2 V3 . 2_867 112.54(4)
O4 K2 V3 2_866 2_867 106.14(4)
O4W K2 V3 . 2_867 113.67(5)
O45 K2 V3 1_646 2_867 56.92(3)
O35 K2 V3 2_867 2_867 26.33(3)
O34 K2 V3 1_646 2_867 27.23(3)
O5W K2 V3 1_645 2_867 173.05(5)
O3 K2 V3 1_655 2_867 65.45(4)
V4 K2 V3 1_646 2_867 47.084(12)
V5 K2 V3 2_867 2_867 46.212(12)
Na1 K2 V3 2_766 2_867 137.29(3)
O5W Na1 O4W 2_676 2_766 85.01(9)
O5W Na1 O2W 2_676 2_676 86.54(9)
O4W Na1 O2W 2_766 2_676 169.82(9)
O5W Na1 O3W 2_676 2_766 85.66(10)
O4W Na1 O3W 2_766 2_766 99.87(8)
O2W Na1 O3W 2_676 2_766 85.11(8)
O5W Na1 O1W 2_676 1_455 96.50(9)
O4W Na1 O1W 2_766 1_455 88.19(8)
O2W Na1 O1W 2_676 1_455 87.14(8)
O3W Na1 O1W 2_766 1_455 171.82(8)
O5W Na1 O1W 2_676 2_775 169.80(10)
O4W Na1 O1W 2_766 2_775 103.13(8)
O2W Na1 O1W 2_676 2_775 85.91(8)
O3W Na1 O1W 2_766 2_775 86.87(8)
O1W Na1 O1W 1_455 2_775 89.96(7)
O5W Na1 Na1 2_676 2_675 141.28(8)
O4W Na1 Na1 2_766 2_675 98.02(7)
O2W Na1 Na1 2_676 2_675 85.07(7)
O3W Na1 Na1 2_766 2_675 130.97(8)
O1W Na1 Na1 1_455 2_675 45.41(5)
O1W Na1 Na1 2_775 2_675 44.56(5)
O5W Na1 K1 2_676 2_766 53.62(8)
O4W Na1 K1 2_766 2_766 126.32(6)
O2W Na1 K1 2_676 2_766 50.93(6)
O3W Na1 K1 2_766 2_766 50.84(7)
O1W Na1 K1 1_455 2_766 124.80(6)
O1W Na1 K1 2_775 2_766 116.18(5)
Na1 Na1 K1 2_675 2_766 135.61(4)
O5W Na1 K2 2_676 2_766 56.44(8)
O4W Na1 K2 2_766 2_766 46.10(7)
O2W Na1 K2 2_676 2_766 123.94(6)
O3W Na1 K2 2_766 2_766 126.02(6)
O1W Na1 K2 1_455 2_766 61.01(5)
O1W Na1 K2 2_775 2_766 133.75(6)
Na1 Na1 K2 2_675 2_766 98.77(4)
K1 Na1 K2 2_766 2_766 110.03(3)
Na1 O1W Na1 1_655 2_775 90.04(7)
Na1 O2W K1 2_676 1_465 91.12(7)
Na1 O3W K1 2_766 . 90.64(8)
Na1 O4W K2 2_766 . 98.46(8)
Na1 O5W K1 2_676 1_465 88.60(9)
Na1 O5W K2 2_676 1_465 87.79(9)
K1 O5W K2 1_465 1_465 175.68(8)

loop_
_geom_bond_atom_site_label_1
_geom_bond_atom_site_label_2
_geom_bond_site_symmetry_2
_geom_bond_distance
_geom_bond_publ_flag
V1 O15 . 1.6790(14) y
V1 O13 . 1.7052(15) y
V1 O7 . 1.9135(14) y
V1 O8 . 1.9213(14) y
V1 O6 . 2.0828(14) y
V1 O6 2_776 2.1276(13) y
V1 V5 2_776 3.0515(5) y
V1 V3 . 3.0907(5) y
V1 K1 2_766 3.6599(7) ?
V1 K1 1_465 4.0665(7) ?
V2 O2 . 1.6147(16) y
V2 O23 . 1.8140(16) y
V2 O25 . 1.8221(15) y
V2 O7 . 1.9903(14) y
V2 O8 2_776 2.0076(14) y
V2 O6 2_776 2.2475(14) y
V2 V4 . 3.0708(5) y
V2 V5 . 3.0878(5) y
V2 K1 2_766 3.7836(7) ?
V2 K1 . 4.0143(7) ?
V3 O3 . 1.5925(17) y
V3 O35 . 1.8525(15) y
V3 O23 . 1.8787(16) y
V3 O34 2_776 1.8789(15) y
V3 O13 . 2.0144(15) y
V3 O6 2_776 2.3597(14) y
V3 V5 . 3.0764(5) ?
V3 V4 2_776 3.1177(5) ?
V3 K1 2_766 3.9658(7) ?
V3 K2 2_867 4.0101(10) ?
V4 O4 . 1.6204(15) y
V4 O45 . 1.8146(15) y
V4 O34 . 1.8174(15) y
V4 O8 2_776 1.9909(14) y
V4 O7 . 2.0143(14) y
V4 O6 . 2.2206(14) ?
V4 V5 2_776 3.1058(5) ?
V4 V3 2_776 3.1177(5) ?
V4 K2 1_464 3.7773(9) ?
V5 O5 . 1.6077(16) y
V5 O35 . 1.8203(16) y
V5 O25 . 1.8593(15) y
V5 O45 2_776 1.8897(15) y
V5 O15 2_776 2.0670(15) y
V5 O6 2_776 2.2819(14) y
V5 V1 2_776 3.0515(5) ?
V5 V4 2_776 3.1058(5) ?
V5 K2 2_867 3.8160(9) ?
V5 K1 2_866 3.8581(7) ?
O2 K1 . 2.8613(17) ?
O3 K2 1_455 3.398(2) ?
O4 K2 2_866 2.8197(17) ?
O5 K2 . 2.7827(17) ?
O6 V1 2_776 2.1276(13) ?
O6 V2 2_776 2.2475(14) ?
O6 V5 2_776 2.2819(14) ?
O6 V3 2_776 2.3597(14) ?
O7 K1 2_766 2.9097(15) ?
O8 V4 2_776 1.9909(14) ?
O8 V2 2_776 2.0076(14) ?
O13 K1 2_766 2.9411(16) ?
O15 V5 2_776 2.0670(15) ?
O15 K1 1_465 2.7968(15) ?
O23 K1 2_766 2.9679(16) ?
O34 V3 2_776 1.8789(15) ?
O34 K2 1_464 3.1619(17) ?
O35 K2 2_867 3.0754(18) ?
O45 V5 2_776 1.8897(15) ?
O45 K2 1_464 2.9614(17) ?
K1 O15 1_645 2.7968(15) ?
K1 O7 2_766 2.9097(15) ?
K1 O3W . 2.930(3) ?
K1 O2W 1_645 2.934(2) ?
K1 O13 2_766 2.9411(16) ?
K1 O23 2_766 2.9679(16) ?
K1 O5W 1_645 3.043(3) ?
K1 V1 2_766 3.6599(7) ?
K1 Na1 2_766 3.7780(12) ?
K1 V2 2_766 3.7836(7) ?
K1 V5 2_866 3.8581(7) ?
K2 O4 2_866 2.8197(17) ?
K2 O4W . 2.883(3) ?
K2 O45 1_646 2.9614(17) ?
K2 O35 2_867 3.0754(18) ?
K2 O34 1_646 3.1619(17) ?
K2 O5W 1_645 3.300(3) ?
K2 O3 1_655 3.398(2) ?
K2 V4 1_646 3.7773(9) ?
K2 V5 2_867 3.8160(9) ?
K2 Na1 2_766 3.9576(15) ?
K2 V3 2_867 4.0101(10) ?
Na1 O5W 2_676 2.315(2) ?
Na1 O4W 2_766 2.320(2) ?
Na1 O2W 2_676 2.324(2) ?
Na1 O3W 2_766 2.353(2) ?
Na1 O1W 1_455 2.398(2) ?
Na1 O1W 2_775 2.434(2) ?
Na1 Na1 2_675 3.4175(19) ?
Na1 K1 2_766 3.7780(12) ?
Na1 K2 2_766 3.9576(15) ?
O1W Na1 1_655 2.398(2) ?
O1W Na1 2_775 2.434(2) ?
O2W Na1 2_676 2.324(2) ?
O2W K1 1_465 2.934(2) ?
O3W Na1 2_766 2.353(2) ?
O4W Na1 2_766 2.320(2) ?
O5W Na1 2_676 2.315(2) ?
O5W K1 1_465 3.043(3) ?
O5W K2 1_465 3.300(3) ?
